data_7214580
loop_
_publ_author_name
'Lee, Lucia Myongwon'
'Elder, Philip J. W.'
'Dube, Paul A.'
'Greedan, John E.'
'Jenkins, Hilary A.'
'Britten, James F.'
'Vargas-Baca, Ignacio'

_publ_section_title
;
 The size of the metal ion controls the structures of the coordination
 polymers of benzo-2,1,3-selenadiazole
;
_journal_issue 37
_journal_name_full CrystEngComm
_journal_page_first 7434
_journal_paper_doi 10.1039/c3ce40752g
_journal_volume 15
_journal_year 2013
_chemical_formula_moiety 'C10 H16 Cl2 N2 Ni O2 S2 Se'
_chemical_formula_sum 'C10 H16 Cl2 N2 Ni O2 S2 Se'
_chemical_formula_weight 468.94
_chemical_name_systematic
;
 ?
;
_space_group_IT_number 19
_symmetry_cell_setting orthorhombic
_symmetry_space_group_name_Hall 'P 2ac 2ab'
_symmetry_space_group_name_H-M 'P 21 21 21'
_atom_sites_solution_hydrogens geom
_atom_sites_solution_primary direct
_atom_sites_solution_secondary difmap
_audit_creation_method SHELXL-97
_cell_angle_alpha 90.00
_cell_angle_beta 90.00
_cell_angle_gamma 90.00
_cell_formula_units_Z 4
_cell_length_a 8.5377(11)
_cell_length_b 13.1086(17)
_cell_length_c 14.4617(18)
_cell_measurement_reflns_used 753
_cell_measurement_temperature 100(2)
_cell_measurement_theta_max 32.63
_cell_measurement_theta_min 2.82
_cell_volume 1618.5(4)
_computing_cell_refinement 'Bruker SMART'
_computing_data_collection 'Bruker SMART'
_computing_data_reduction 'Bruker SAINT'
_computing_molecular_graphics 'WINGX (Farrugia, 1999)'
_computing_publication_material 'WINGX (Farrugia, 1999)'
_computing_structure_refinement 'SHELXL-97 (Sheldrick, 1997)'
_computing_structure_solution 'Bruker SHELXTL'
_diffrn_ambient_temperature 100(2)
_diffrn_measured_fraction_theta_full 0.988
_diffrn_measured_fraction_theta_max 0.934
_diffrn_measurement_device_type 'CCD area detector'
_diffrn_measurement_method 'phi and omega scans'
_diffrn_radiation_monochromator graphite
_diffrn_radiation_source 'fine-focus sealed tube'
_diffrn_radiation_type MoK\a
_diffrn_radiation_wavelength 0.71073
_diffrn_reflns_av_R_equivalents 0.0325
_diffrn_reflns_av_sigmaI/netI 0.0594
_diffrn_reflns_limit_h_max 11
_diffrn_reflns_limit_h_min -12
_diffrn_reflns_limit_k_max 6
_diffrn_reflns_limit_k_min -20
_diffrn_reflns_limit_l_max 22
_diffrn_reflns_limit_l_min -22
_diffrn_reflns_number 14668
_diffrn_reflns_theta_full 30.00
_diffrn_reflns_theta_max 33.98
_diffrn_reflns_theta_min 2.10
_exptl_absorpt_coefficient_mu 4.036
_exptl_absorpt_correction_T_max 0.7938
_exptl_absorpt_correction_T_min 0.3773
_exptl_absorpt_correction_type numerical
_exptl_absorpt_process_details SADABS
_exptl_crystal_colour yellow
_exptl_crystal_density_diffrn 1.924
_exptl_crystal_density_method 'not measured'
_exptl_crystal_description rod
_exptl_crystal_F_000 936
_exptl_crystal_size_max 0.30
_exptl_crystal_size_mid 0.06
_exptl_crystal_size_min 0.06
_refine_diff_density_max 0.569
_refine_diff_density_min -0.597
_refine_diff_density_rms 0.103
_refine_ls_abs_structure_details 'Flack H D (1983), Acta Cryst. A39, 876-881'
_refine_ls_abs_structure_Flack 0.011(6)
_refine_ls_extinction_method none
_refine_ls_goodness_of_fit_ref 0.901
_refine_ls_hydrogen_treatment constr
_refine_ls_matrix_type full
_refine_ls_number_parameters 185
_refine_ls_number_reflns 6049
_refine_ls_number_restraints 0
_refine_ls_restrained_S_all 0.901
_refine_ls_R_factor_all 0.0372
_refine_ls_R_factor_gt 0.0290
_refine_ls_shift/su_max 0.001
_refine_ls_shift/su_mean 0.000
_refine_ls_structure_factor_coef Fsqd
_refine_ls_weighting_details 'calc w=1/[\s^2^(Fo^2^)+(0.0000P)^2^+0.0000P] where P=(Fo^2^+2Fc^2^)/3'
_refine_ls_weighting_scheme calc
_refine_ls_wR_factor_gt 0.0496
_refine_ls_wR_factor_ref 0.0524
_reflns_number_gt 5264
_reflns_number_total 6049
_reflns_threshold_expression >2sigma(I)
_cod_data_source_file c3ce40752g.txt
_cod_data_source_block shelxl
_cod_original_sg_symbol_H-M P2(1)2(1)2(1)
_cod_database_code 7214580

loop_
_symmetry_equiv_pos_as_xyz
'x, y, z'
'-x+1/2, -y, z+1/2'
'-x, y+1/2, -z+1/2'
'x+1/2, -y+1/2, -z'

loop_
_atom_site_label
_atom_site_type_symbol
_atom_site_fract_x
_atom_site_fract_y
_atom_site_fract_z
_atom_site_U_iso_or_equiv
_atom_site_adp_type
_atom_site_occupancy
_atom_site_symmetry_multiplicity
_atom_site_calc_flag
_atom_site_refinement_flags
Se1 Se 0.06068(2) 0.888802(14) 0.751766(17) 0.01137(5) Uani 1 1 d .
Ni1 Ni -0.00659(3) 1.137631(17) 0.75848(2) 0.00770(6) Uani 1 1 d .
Cl1 Cl -0.18364(7) 1.19458(4) 0.64008(4) 0.01082(10) Uani 1 1 d .
Cl2 Cl 0.16125(7) 1.08157(4) 0.88001(4) 0.01219(11) Uani 1 1 d .
O3 O -0.1877(2) 1.17111(10) 0.85035(10) 0.0116(3) Uani 1 1 d .
O5 O 0.1643(2) 1.09919(10) 0.66368(10) 0.0114(3) Uani 1 1 d .
N8 N -0.0867(2) 0.98535(11) 0.74409(13) 0.0095(3) Uani 1 1 d .
N10 N -0.0790(2) 0.78896(12) 0.73565(12) 0.0091(4) Uani 1 1 d .
C18 C -0.2258(3) 0.94066(14) 0.73439(14) 0.0090(4) Uani 1 1 d .
C19 C -0.2217(3) 0.83007(14) 0.72934(13) 0.0082(4) Uani 1 1 d .
C20 C -0.3721(3) 0.99296(14) 0.73259(15) 0.0118(4) Uani 1 1 d .
H20 H -0.3760 1.0638 0.7357 0.014 Uiso 1 1 calc R
C28 C -0.5013(3) 0.82765(16) 0.72031(15) 0.0136(4) Uani 1 1 d .
H28 H -0.5951 0.7919 0.7156 0.016 Uiso 1 1 calc R
C29 C -0.3647(3) 0.77529(15) 0.72141(15) 0.0112(4) Uani 1 1 d .
H29 H -0.3644 0.7045 0.7170 0.013 Uiso 1 1 calc R
C30 C -0.5051(3) 0.93753(15) 0.72626(15) 0.0135(4) Uani 1 1 d .
H30 H -0.6012 0.9709 0.7257 0.016 Uiso 1 1 calc R
S2 S 0.19998(7) 1.16781(4) 0.58038(4) 0.01007(11) Uani 1 1 d .
S1 S -0.19215(8) 1.14589(4) 0.95362(4) 0.01371(11) Uani 1 1 d .
C43 C 0.1028(3) 1.11140(17) 0.48441(16) 0.0156(5) Uani 1 1 d .
H43A H 0.1322 1.0409 0.4798 0.023 Uiso 1 1 calc R
H43B H 0.1323 1.1464 0.4288 0.023 Uiso 1 1 calc R
H43C H -0.0084 1.1165 0.4929 0.023 Uiso 1 1 calc R
C42 C 0.3955(3) 1.13455(16) 0.55055(16) 0.0146(5) Uani 1 1 d .
H42A H 0.4656 1.1585 0.5977 0.022 Uiso 1 1 calc R
H42B H 0.4224 1.1655 0.4925 0.022 Uiso 1 1 calc R
H42C H 0.4039 1.0617 0.5454 0.022 Uiso 1 1 calc R
C41 C -0.3859(3) 1.18114(18) 0.98528(18) 0.0221(6) Uani 1 1 d .
H41A H -0.3944 1.2542 0.9861 0.033 Uiso 1 1 calc R
H41B H -0.4092 1.1547 1.0456 0.033 Uiso 1 1 calc R
H41C H -0.4586 1.1537 0.9412 0.033 Uiso 1 1 calc R
C50 C -0.2151(3) 1.01133(15) 0.96207(17) 0.0175(5) Uani 1 1 d .
H50A H -0.3018 0.9901 0.9244 0.026 Uiso 1 1 calc R
H50B H -0.2346 0.9930 1.0253 0.026 Uiso 1 1 calc R
H50C H -0.1213 0.9783 0.9410 0.026 Uiso 1 1 calc R

loop_
_atom_site_aniso_label
_atom_site_aniso_U_11
_atom_site_aniso_U_22
_atom_site_aniso_U_33
_atom_site_aniso_U_23
_atom_site_aniso_U_13
_atom_site_aniso_U_12
Se1 0.00611(10) 0.00700(8) 0.02102(11) -0.00026(9) -0.00117(10) 0.00013(7)
Ni1 0.00701(13) 0.00641(10) 0.00968(12) 0.00049(9) 0.00008(11) 0.00028(9)
Cl1 0.0098(3) 0.0108(2) 0.0119(2) 0.00178(17) -0.0014(2) 0.0000(2)
Cl2 0.0104(3) 0.0123(2) 0.0139(2) 0.00317(18) -0.0031(2) 0.0000(2)
O3 0.0105(9) 0.0135(7) 0.0108(7) 0.0015(6) 0.0032(6) 0.0028(7)
O5 0.0115(9) 0.0098(7) 0.0129(7) 0.0025(5) 0.0040(6) 0.0002(6)
N8 0.0068(9) 0.0072(7) 0.0145(9) 0.0006(7) 0.0006(8) 0.0016(6)
N10 0.0068(9) 0.0092(7) 0.0114(9) -0.0005(6) 0.0003(7) -0.0012(6)
C18 0.0085(11) 0.0091(8) 0.0094(10) 0.0017(7) -0.0005(8) -0.0018(7)
C19 0.0094(11) 0.0074(8) 0.0076(9) 0.0011(7) 0.0011(7) 0.0005(7)
C20 0.0112(12) 0.0092(8) 0.0151(11) 0.0009(7) 0.0017(9) 0.0021(8)
C28 0.0072(12) 0.0161(10) 0.0177(10) 0.0010(8) -0.0003(9) -0.0028(9)
C29 0.0099(12) 0.0094(9) 0.0143(10) 0.0000(7) -0.0005(9) -0.0006(8)
C30 0.0075(12) 0.0139(10) 0.0190(11) 0.0013(7) 0.0010(9) 0.0028(8)
S2 0.0095(3) 0.0102(2) 0.0105(2) 0.00040(18) 0.0010(2) -0.0003(2)
S1 0.0108(3) 0.0197(3) 0.0106(2) -0.0016(2) -0.0001(2) -0.0012(2)
C43 0.0119(12) 0.0194(10) 0.0157(11) -0.0053(9) 0.0006(9) -0.0031(10)
C42 0.0087(12) 0.0201(11) 0.0151(11) 0.0004(8) 0.0018(9) -0.0017(9)
C41 0.0196(15) 0.0301(13) 0.0166(12) -0.0033(10) 0.0075(11) 0.0035(11)
C50 0.0157(14) 0.0215(11) 0.0154(11) 0.0072(9) 0.0013(10) -0.0015(10)

loop_
_atom_type_symbol
_atom_type_description
_atom_type_scat_dispersion_real
_atom_type_scat_dispersion_imag
_atom_type_scat_source
C C 0.0033 0.0016 'International Tables Vol C Tables 4.2.6.8 and 6.1.1.4'
H H 0.0000 0.0000 'International Tables Vol C Tables 4.2.6.8 and 6.1.1.4'
N N 0.0061 0.0033 'International Tables Vol C Tables 4.2.6.8 and 6.1.1.4'
Cl Cl 0.1484 0.1585 'International Tables Vol C Tables 4.2.6.8 and 6.1.1.4'
Ni Ni 0.3393 1.1124 'International Tables Vol C Tables 4.2.6.8 and 6.1.1.4'
Se Se -0.0929 2.2259 'International Tables Vol C Tables 4.2.6.8 and 6.1.1.4'
O O 0.0106 0.0060 'International Tables Vol C Tables 4.2.6.8 and 6.1.1.4'
S S 0.1246 0.1234 'International Tables Vol C Tables 4.2.6.8 and 6.1.1.4'

loop_
_geom_angle_atom_site_label_1
_geom_angle_atom_site_label_2
_geom_angle_atom_site_label_3
_geom_angle
_geom_angle_site_symmetry_1
_geom_angle_site_symmetry_3
N10 Se1 N8 92.33(8) . .
O5 Ni1 O3 176.84(7) . .
O5 Ni1 N10 90.66(6) . 3_556
O3 Ni1 N10 91.89(6) . 3_556
O5 Ni1 N8 86.17(6) . .
O3 Ni1 N8 91.23(6) . .
N10 Ni1 N8 176.43(7) 3_556 .
O5 Ni1 Cl2 89.40(5) . .
O3 Ni1 Cl2 92.34(5) . .
N10 Ni1 Cl2 92.98(5) 3_556 .
N8 Ni1 Cl2 88.63(5) . .
O5 Ni1 Cl1 92.71(5) . .
O3 Ni1 Cl1 85.54(5) . .
N10 Ni1 Cl1 87.39(5) 3_556 .
N8 Ni1 Cl1 91.12(5) . .
Cl2 Ni1 Cl1 177.86(2) . .
S1 O3 Ni1 126.51(10) . .
S2 O5 Ni1 121.24(9) . .
C18 N8 Se1 108.83(12) . .
C18 N8 Ni1 135.42(13) . .
Se1 N8 Ni1 115.66(9) . .
C19 N10 Se1 108.81(12) . .
C19 N10 Ni1 134.11(13) . 3_546
Se1 N10 Ni1 116.84(9) . 3_546
N8 C18 C20 124.88(17) . .
N8 C18 C19 115.03(19) . .
C20 C18 C19 120.0(2) . .
N10 C19 C29 125.84(17) . .
N10 C19 C18 114.92(19) . .
C29 C19 C18 119.2(2) . .
C30 C20 C18 118.63(18) . .
C30 C20 H20 120.7 . .
C18 C20 H20 120.7 . .
C29 C28 C30 121.7(2) . .
C29 C28 H28 119.2 . .
C30 C28 H28 119.2 . .
C28 C29 C19 119.01(18) . .
C28 C29 H29 120.5 . .
C19 C29 H29 120.5 . .
C20 C30 C28 121.4(2) . .
C20 C30 H30 119.3 . .
C28 C30 H30 119.3 . .
O5 S2 C43 106.05(10) . .
O5 S2 C42 103.47(10) . .
C43 S2 C42 98.42(11) . .
O3 S1 C41 102.62(11) . .
O3 S1 C50 106.50(10) . .
C41 S1 C50 97.90(12) . .
S2 C43 H43A 109.5 . .
S2 C43 H43B 109.5 . .
H43A C43 H43B 109.5 . .
S2 C43 H43C 109.5 . .
H43A C43 H43C 109.5 . .
H43B C43 H43C 109.5 . .
S2 C42 H42A 109.5 . .
S2 C42 H42B 109.5 . .
H42A C42 H42B 109.5 . .
S2 C42 H42C 109.5 . .
H42A C42 H42C 109.5 . .
H42B C42 H42C 109.5 . .
S1 C41 H41A 109.5 . .
S1 C41 H41B 109.5 . .
H41A C41 H41B 109.5 . .
S1 C41 H41C 109.5 . .
H41A C41 H41C 109.5 . .
H41B C41 H41C 109.5 . .
S1 C50 H50A 109.5 . .
S1 C50 H50B 109.5 . .
H50A C50 H50B 109.5 . .
S1 C50 H50C 109.5 . .
H50A C50 H50C 109.5 . .
H50B C50 H50C 109.5 . .

loop_
_geom_bond_atom_site_label_1
_geom_bond_atom_site_label_2
_geom_bond_distance
_geom_bond_site_symmetry_2
Se1 N10 1.7857(17) .
Se1 N8 1.7883(16) .
Ni1 O5 2.0646(16) .
Ni1 O3 2.0853(17) .
Ni1 N10 2.1157(16) 3_556
Ni1 N8 2.1204(16) .
Ni1 Cl2 2.3839(6) .
Ni1 Cl1 2.4028(7) .
O3 S1 1.5300(16) .
O5 S2 1.5341(15) .
N8 C18 1.332(3) .
N10 C19 1.336(3) .
N10 Ni1 2.1157(16) 3_546
C18 C20 1.425(3) .
C18 C19 1.452(2) .
C19 C29 1.421(3) .
C20 C30 1.351(3) .
C20 H20 0.9300 .
C28 C29 1.353(3) .
C28 C30 1.443(3) .
C28 H28 0.9300 .
C29 H29 0.9300 .
C30 H30 0.9300 .
S2 C43 1.778(2) .
S2 C42 1.778(2) .
S1 C41 1.777(3) .
S1 C50 1.779(2) .
C43 H43A 0.9600 .
C43 H43B 0.9600 .
C43 H43C 0.9600 .
C42 H42A 0.9600 .
C42 H42B 0.9600 .
C42 H42C 0.9600 .
C41 H41A 0.9600 .
C41 H41B 0.9600 .
C41 H41C 0.9600 .
C50 H50A 0.9600 .
C50 H50B 0.9600 .
C50 H50C 0.9600 .
